data_4100606
loop_
_publ_author_name
'Zhang, Jie-Peng'
'Lin, Yan-Yong'
'Huang, Xiao-Chun'
'Chen, Xiao-Ming'

_publ_section_title
;
Copper(I) 1,2,4-Triazolates and Related Complexes:
Studies of the Solvothermal Ligand Reactions, Network
Topologies, and Photoluminescence Properties
;
_journal_name_full 'Journal of the American Chemical Society'
_journal_paper_doi 10.1021/ja042222t
_journal_year 2005
_chemical_formula_sum 'C24 H20 Cu N10'
_chemical_formula_weight 512.04
_space_group_IT_number 15
_symmetry_cell_setting monoclinic
_symmetry_space_group_name_Hall '-C 2yc'
_symmetry_space_group_name_H-M 'C 1 2/c 1'
_cell_angle_alpha 90.00
_cell_angle_beta 110.8430(10)
_cell_angle_gamma 90.00
_cell_formula_units_Z 4
_cell_length_a 17.4349(9)
_cell_length_b 7.1639(4)
_cell_length_c 18.6729(10)
_cell_measurement_temperature 123(2)
_cell_volume 2179.7(2)
_diffrn_ambient_temperature 123(2)
_exptl_crystal_density_diffrn 1.560
_cod_original_sg_symbol_H-M 'C 2/c'
_cod_database_code 4100606

loop_
_symmetry_equiv_pos_as_xyz
'x, y, z'
'-x, y, -z+1/2'
'x+1/2, y+1/2, z'
'-x+1/2, y+1/2, -z+1/2'
'-x, -y, -z'
'x, -y, z-1/2'
'-x+1/2, -y+1/2, -z'
'x+1/2, -y+1/2, z-1/2'

loop_
_atom_site_label
_atom_site_type_symbol
_atom_site_fract_x
_atom_site_fract_y
_atom_site_fract_z
_atom_site_U_iso_or_equiv
_atom_site_adp_type
_atom_site_occupancy
_atom_site_symmetry_multiplicity
_atom_site_calc_flag
_atom_site_refinement_flags
_atom_site_disorder_assembly
_atom_site_disorder_group
Cu1 Cu 0.0000 1.0000 0.5000 0.01409(10) Uani 1 2 d S . .
N1 N 0.10651(8) 0.96516(19) 0.57996(8) 0.0181(3) Uani 1 1 d . . .
N2 N 0.14921(7) 0.67549(18) 0.54407(7) 0.0158(2) Uani 1 1 d . . .
N3 N 0.02163(8) 0.77337(18) 0.45209(7) 0.0166(3) Uani 1 1 d . . .
N4 N 0.37869(8) 0.79681(18) 0.78948(7) 0.0196(3) Uani 1 1 d . . .
N5 N 0.09567(9) 0.1666(2) 0.34955(8) 0.0277(3) Uani 1 1 d . . .
C1 C 0.15734(8) 0.8245(2) 0.58988(8) 0.0147(3) Uani 1 1 d . . .
C2 C 0.08341(8) 0.6581(2) 0.47853(8) 0.0142(3) Uani 1 1 d . . .
C3 C 0.23427(8) 0.81746(19) 0.65981(8) 0.0145(3) Uani 1 1 d . . .
C4 C 0.30596(9) 0.7421(2) 0.65510(9) 0.0168(3) Uani 1 1 d . . .
H4A H 0.3069 0.6953 0.6078 0.020 Uiso 1 1 calc R . .
C5 C 0.37618(9) 0.7366(2) 0.72069(9) 0.0190(3) Uani 1 1 d . . .
H5A H 0.4250 0.6875 0.7165 0.023 Uiso 1 1 calc R . .
C6 C 0.30912(9) 0.8684(2) 0.79327(8) 0.0191(3) Uani 1 1 d . . .
H6A H 0.3097 0.9126 0.8414 0.023 Uiso 1 1 calc R . .
C7 C 0.23634(9) 0.8815(2) 0.73073(8) 0.0177(3) Uani 1 1 d . . .
H7A H 0.1887 0.9335 0.7363 0.021 Uiso 1 1 calc R . .
C8 C 0.08666(10) 0.48424(19) 0.43477(8) 0.0146(3) Uani 1 1 d . . .
C9 C 0.01623(9) 0.3960(2) 0.38659(8) 0.0184(3) Uani 1 1 d . . .
H9A H -0.0365 0.4420 0.3817 0.022 Uiso 1 1 calc R . .
C10 C 0.02396(11) 0.2396(2) 0.34564(9) 0.0232(3) Uani 1 1 d . . .
H10A H -0.0248 0.1812 0.3129 0.028 Uiso 1 1 calc R . .
C11 C 0.16302(11) 0.2507(3) 0.39711(10) 0.0272(4) Uani 1 1 d . . .
H11A H 0.2148 0.2003 0.4013 0.033 Uiso 1 1 calc R . .
C12 C 0.16204(9) 0.4067(2) 0.44069(9) 0.0204(3) Uani 1 1 d . . .
H12A H 0.2119 0.4599 0.4740 0.024 Uiso 1 1 calc R . .
H3 H -0.0113(13) 0.739(3) 0.4108(13) 0.027(5) Uiso 1 1 d . . .
H1 H 0.1209(12) 1.037(3) 0.6111(12) 0.016(5) Uiso 1 1 d . . .

loop_
_atom_site_aniso_label
_atom_site_aniso_U_11
_atom_site_aniso_U_22
_atom_site_aniso_U_33
_atom_site_aniso_U_23
_atom_site_aniso_U_13
_atom_site_aniso_U_12
Cu1 0.01216(14) 0.01340(14) 0.01197(14) -0.00108(8) -0.00150(10) 0.00344(8)
N1 0.0163(6) 0.0158(6) 0.0153(6) -0.0047(5) -0.0026(5) 0.0027(5)
N2 0.0141(6) 0.0168(6) 0.0131(5) -0.0007(5) 0.0007(5) 0.0025(5)
N3 0.0150(6) 0.0174(6) 0.0122(6) -0.0021(5) -0.0017(5) 0.0020(5)
N4 0.0170(6) 0.0162(6) 0.0181(6) 0.0001(5) -0.0030(5) -0.0003(5)
N5 0.0338(8) 0.0241(7) 0.0222(7) -0.0064(6) 0.0063(6) 0.0069(6)
C1 0.0126(6) 0.0155(7) 0.0126(6) 0.0008(5) 0.0004(5) 0.0008(5)
C2 0.0137(6) 0.0150(7) 0.0127(6) 0.0001(5) 0.0031(5) 0.0002(5)
C3 0.0129(6) 0.0115(6) 0.0144(6) 0.0008(5) -0.0010(5) 0.0002(5)
C4 0.0153(7) 0.0160(7) 0.0160(6) -0.0007(5) 0.0016(5) -0.0003(5)
C5 0.0129(7) 0.0175(7) 0.0217(7) 0.0003(6) 0.0004(6) 0.0016(5)
C6 0.0211(7) 0.0163(7) 0.0148(7) -0.0006(6) 0.0003(6) 0.0000(6)
C7 0.0166(7) 0.0159(7) 0.0169(7) -0.0009(6) 0.0015(6) 0.0028(5)
C8 0.0175(7) 0.0143(7) 0.0108(6) 0.0023(5) 0.0036(5) 0.0030(5)
C9 0.0177(7) 0.0191(7) 0.0163(7) -0.0003(6) 0.0037(6) 0.0014(6)
C10 0.0275(8) 0.0209(8) 0.0178(7) -0.0047(6) 0.0037(6) -0.0012(6)
C11 0.0261(8) 0.0291(9) 0.0255(8) -0.0036(7) 0.0079(7) 0.0104(7)
C12 0.0178(7) 0.0234(8) 0.0177(7) -0.0011(6) 0.0034(6) 0.0041(6)

loop_
_geom_bond_atom_site_label_1
_geom_bond_atom_site_label_2
_geom_bond_distance
_geom_bond_site_symmetry_2
_geom_bond_publ_flag
Cu1 N1 1.9409(13) 5_576 ?
Cu1 N1 1.9409(13) . ?
Cu1 N3 1.9541(13) . ?
Cu1 N3 1.9541(13) 5_576 ?
N1 C1 1.3109(19) . ?
N2 C1 1.3435(19) . ?
N2 C2 1.3529(18) . ?
N3 C2 1.3066(18) . ?
N4 C5 1.341(2) . ?
N4 C6 1.342(2) . ?
N5 C10 1.333(2) . ?
N5 C11 1.337(2) . ?
C1 C3 1.5033(18) . ?
C2 C8 1.5018(19) . ?
C3 C7 1.390(2) . ?
C3 C4 1.393(2) . ?
C4 C5 1.390(2) . ?
C6 C7 1.389(2) . ?
C8 C9 1.390(2) . ?
C8 C12 1.394(2) . ?
C9 C10 1.390(2) . ?
C11 C12 1.386(2) . ?
